data_1504097
loop_
_publ_author_name
'Beauseigneur, Alice'
'Ericsson, Cecilia'
'Renaud, Philippe'
'Schenk, Kurt'

_publ_section_title
;
 B-Alkylcatecholborane-mediated tandem radical conjugated addition-aldol
 cyclization.
;
_journal_issue 16
_journal_name_full 'Organic letters'
_journal_page_first 3778
_journal_page_last 3781
_journal_paper_doi 10.1021/ol9014943
_journal_volume 11
_journal_year 2009
_chemical_formula_moiety 'C20 H26 O3'
_chemical_formula_sum 'C20 H26 O3'
_chemical_formula_weight 314.41
_chemical_melting_point 405.9
_chemical_name_systematic
; 
4-Benzoyl-3a-hydroxy-7a-methyl-5-propyl-octahydro-inden-1-one 
;
_space_group_IT_number 2
_symmetry_cell_setting triclinic
_symmetry_space_group_name_Hall '-P 1'
_symmetry_space_group_name_H-M 'P -1'
_atom_sites_solution_hydrogens geom
_atom_sites_solution_primary direct
_atom_sites_solution_secondary difmap
_cell_angle_alpha 111.416(5)
_cell_angle_beta 94.438(5)
_cell_angle_gamma 104.322(5)
_cell_formula_units_Z 2
_cell_length_a 8.454(5)
_cell_length_b 10.416(5)
_cell_length_c 11.534(5)
_cell_measurement_reflns_used 8296
_cell_measurement_temperature 292(2)
_cell_measurement_theta_max 29.42
_cell_measurement_theta_min 2.21
_cell_volume 900.2(8)
_computing_cell_refinement 'X_Area, 1.36 (Stoe, 2006)'
_computing_data_collection 'X_Area, 1.36 (Stoe, 2006)'
_computing_data_reduction 'X_Area, 1.36 (Stoe, 2006)'
_computing_molecular_graphics 'Bruker SHELXTL, (Bruker, 1996)'
_computing_publication_material 'Bruker SHELXTL, PLATON (Spek, 2001)'
_computing_structure_refinement 'SHELXL-97 (Sheldrick, 1997)'
_computing_structure_solution 'DirDif (Beurskens et al., 1996)'
_diffrn_ambient_temperature 292(2)
_diffrn_detector 'image plate (34 cm diameter)'
_diffrn_detector_area_resol_mean 6.67
_diffrn_detector_type STOE
_diffrn_measured_fraction_theta_full 0.840
_diffrn_measured_fraction_theta_max 0.840
_diffrn_measurement_details
; 
180 frames, detector distance = 100 mm
;
_diffrn_measurement_device '2-circle goniometer'
_diffrn_measurement_device_type 'STOE IPDS 2'
_diffrn_measurement_method 'rotation method'
_diffrn_radiation_collimation '0.5 mm diameter, multiple pinhole'
_diffrn_radiation_monochromator 'plane graphite'
_diffrn_radiation_polarisn_norm 0
_diffrn_radiation_type 'Mo K\a'
_diffrn_radiation_wavelength 0.71073
_diffrn_reflns_av_R_equivalents 0.1302
_diffrn_reflns_av_sigmaI/netI 0.0889
_diffrn_reflns_limit_h_max 10
_diffrn_reflns_limit_h_min -9
_diffrn_reflns_limit_k_max 12
_diffrn_reflns_limit_k_min -9
_diffrn_reflns_limit_l_max 13
_diffrn_reflns_limit_l_min -13
_diffrn_reflns_number 3865
_diffrn_reflns_theta_full 25.00
_diffrn_reflns_theta_max 25.00
_diffrn_reflns_theta_min 3.61
_diffrn_source 'sealed X-ray tube, 12 x 0.4 mm long-fine focus'
_diffrn_source_current 45
_diffrn_source_power 2.48
_diffrn_source_voltage 55
_diffrn_standards_number 0
_exptl_absorpt_coefficient_mu 0.076
_exptl_absorpt_correction_T_max 0.9891
_exptl_absorpt_correction_T_min 0.9755
_exptl_absorpt_correction_type integration
_exptl_absorpt_process_details 'Stoe XRed32 1.31, Stoe (2005)'
_exptl_crystal_colour colourless
_exptl_crystal_density_diffrn 1.160
_exptl_crystal_density_method 'not measured'
_exptl_crystal_description platelet
_exptl_crystal_F_000 340
_exptl_crystal_size_max 0.34
_exptl_crystal_size_mid 0.24
_exptl_crystal_size_min 0.2
_refine_diff_density_max 0.121
_refine_diff_density_min -0.089
_refine_diff_density_rms 0.020
_refine_ls_extinction_method none
_refine_ls_goodness_of_fit_ref 1.050
_refine_ls_hydrogen_treatment mixed
_refine_ls_matrix_type full
_refine_ls_number_parameters 212
_refine_ls_number_reflns 2666
_refine_ls_number_restraints 0
_refine_ls_restrained_S_all 1.050
_refine_ls_R_factor_all 0.0724
_refine_ls_R_factor_gt 0.0468
_refine_ls_shift/su_max 0.000
_refine_ls_shift/su_mean 0.000
_refine_ls_structure_factor_coef Fsqd
_refine_ls_weighting_details 'calc w=1/[\s^2^(Fo^2^)+(0.0469P)^2^+0.1733P] where P=(Fo^2^+2Fc^2^)/3'
_refine_ls_weighting_scheme calc
_refine_ls_wR_factor_gt 0.1066
_refine_ls_wR_factor_ref 0.1176
_reflns_number_gt 2047
_reflns_number_total 2666
_reflns_threshold_expression >2sigma(I)
_cod_data_source_file ol9014943_si_002.cif
_cod_data_source_block Compound_30
_cod_database_code 1504097

loop_
_symmetry_equiv_pos_as_xyz
'x, y, z'
'-x, -y, -z'

loop_
_atom_site_label
_atom_site_type_symbol
_atom_site_fract_x
_atom_site_fract_y
_atom_site_fract_z
_atom_site_U_iso_or_equiv
_atom_site_adp_type
_atom_site_occupancy
_atom_site_symmetry_multiplicity
_atom_site_calc_flag
_atom_site_refinement_flags
C1 C 0.3116(2) 0.23940(16) 0.25060(14) 0.0428(4) Uani 1 1 d .
H1A H 0.2412 0.1406 0.1994 0.051 Uiso 1 1 calc R
C2 C 0.2059(2) 0.31757(17) 0.33797(15) 0.0478(4) Uani 1 1 d .
H2A H 0.2698 0.4197 0.3823 0.057 Uiso 1 1 calc R
C3 C 0.1532(2) 0.1619(2) -0.02127(16) 0.0552(5) Uani 1 1 d .
C4 C 0.2196(2) 0.31728(18) 0.07799(16) 0.0520(5) Uani 1 1 d .
C5 C 0.4752(2) 0.08703(17) 0.32036(14) 0.0446(4) Uani 1 1 d .
C6 C 0.3711(2) 0.30931(17) 0.15753(16) 0.0492(4) Uani 1 1 d .
O3 O 0.57229(18) 0.34023(13) 0.39103(14) 0.0757(5) Uani 1 1 d .
O2 O 0.48381(18) 0.45195(14) 0.22276(15) 0.0690(4) Uani 1 1 d .
C9 C 0.1631(3) 0.2557(2) 0.43721(16) 0.0580(5) Uani 1 1 d .
H9A H 0.0896 0.1579 0.3941 0.070 Uiso 1 1 calc R
H9B H 0.2644 0.2506 0.4784 0.070 Uiso 1 1 calc R
C10 C 0.0511(2) 0.3073(2) 0.25295(17) 0.0579(5) Uani 1 1 d .
H10A H -0.0135 0.2067 0.2085 0.070 Uiso 1 1 calc R
H10B H -0.0170 0.3574 0.3052 0.070 Uiso 1 1 calc R
C11 C 0.2925(3) 0.0937(2) -0.03846(17) 0.0620(5) Uani 1 1 d .
H11A H 0.3127 0.0676 -0.1245 0.074 Uiso 1 1 calc R
H11B H 0.2657 0.0077 -0.0205 0.074 Uiso 1 1 calc R
C12 C 0.3520(2) -0.04379(18) 0.25326(17) 0.0533(5) Uani 1 1 d .
H12A H 0.2543 -0.0451 0.2093 0.064 Uiso 1 1 calc R
C13 C 0.4607(2) 0.22884(18) 0.32571(15) 0.0483(4) Uani 1 1 d .
C14 C 0.4446(2) 0.2090(2) 0.05602(17) 0.0604(5) Uani 1 1 d .
H14A H 0.5131 0.2619 0.0149 0.072 Uiso 1 1 calc R
H14B H 0.5112 0.1655 0.0935 0.072 Uiso 1 1 calc R
O1 O 0.01153(18) 0.10462(16) -0.07929(14) 0.0783(5) Uani 1 1 d .
C16 C 0.2741(3) 0.4102(2) 0.0012(2) 0.0755(6) Uani 1 1 d .
H16A H 0.1775 0.4129 -0.0464 0.113 Uiso 1 1 calc R
H16B H 0.3419 0.3688 -0.0559 0.113 Uiso 1 1 calc R
H16C H 0.3366 0.5066 0.0583 0.113 Uiso 1 1 calc R
C17 C 0.6196(2) 0.0839(2) 0.38637(17) 0.0585(5) Uani 1 1 d .
H17A H 0.7031 0.1697 0.4330 0.070 Uiso 1 1 calc R
C18 C 0.0807(3) 0.3412(2) 0.53878(18) 0.0640(5) Uani 1 1 d .
H18A H 0.1502 0.4408 0.5786 0.077 Uiso 1 1 calc R
H18B H -0.0251 0.3402 0.4989 0.077 Uiso 1 1 calc R
C19 C 0.0951(3) 0.3724(2) 0.15615(18) 0.0640(5) Uani 1 1 d .
H19A H -0.0063 0.3528 0.0988 0.077 Uiso 1 1 calc R
H19B H 0.1397 0.4764 0.2007 0.077 Uiso 1 1 calc R
C20 C 0.3741(3) -0.1714(2) 0.25160(19) 0.0627(5) Uani 1 1 d .
H20A H 0.2909 -0.2580 0.2065 0.075 Uiso 1 1 calc R
C21 C 0.5174(3) -0.1720(2) 0.3158(2) 0.0684(6) Uani 1 1 d .
H21A H 0.5317 -0.2585 0.3137 0.082 Uiso 1 1 calc R
C22 C 0.6394(3) -0.0441(2) 0.3831(2) 0.0712(6) Uani 1 1 d .
H22A H 0.7365 -0.0442 0.4269 0.085 Uiso 1 1 calc R
C23 C 0.0519(3) 0.2820(3) 0.6400(2) 0.0920(8) Uani 1 1 d .
H23A H 0.0004 0.3400 0.7014 0.138 Uiso 1 1 calc R
H23B H 0.1564 0.2843 0.6811 0.138 Uiso 1 1 calc R
H23C H -0.0193 0.1842 0.6016 0.138 Uiso 1 1 calc R
H2 H 0.531(4) 0.447(3) 0.292(3) 0.115(10) Uiso 1 1 d .

loop_
_atom_site_aniso_label
_atom_site_aniso_U_11
_atom_site_aniso_U_22
_atom_site_aniso_U_33
_atom_site_aniso_U_23
_atom_site_aniso_U_13
_atom_site_aniso_U_12
C1 0.0469(9) 0.0300(7) 0.0432(8) 0.0091(6) 0.0016(7) 0.0076(7)
C2 0.0586(10) 0.0357(8) 0.0442(8) 0.0097(7) 0.0055(7) 0.0166(7)
C3 0.0632(11) 0.0519(10) 0.0435(9) 0.0191(8) 0.0025(9) 0.0069(9)
C4 0.0616(11) 0.0430(9) 0.0506(9) 0.0200(8) 0.0057(8) 0.0133(8)
C5 0.0453(9) 0.0455(8) 0.0417(8) 0.0152(7) 0.0092(7) 0.0144(7)
C6 0.0497(9) 0.0361(8) 0.0520(9) 0.0138(7) 0.0040(8) 0.0036(7)
O3 0.0690(9) 0.0455(7) 0.0850(9) 0.0138(7) -0.0265(8) 0.0009(6)
O2 0.0731(9) 0.0431(7) 0.0718(9) 0.0225(6) -0.0047(7) -0.0091(6)
C9 0.0705(12) 0.0540(10) 0.0524(10) 0.0191(8) 0.0153(9) 0.0254(9)
C10 0.0620(11) 0.0581(10) 0.0578(10) 0.0183(9) 0.0139(9) 0.0310(9)
C11 0.0747(13) 0.0547(10) 0.0480(9) 0.0108(8) 0.0159(9) 0.0179(10)
C12 0.0522(10) 0.0449(9) 0.0603(10) 0.0196(8) 0.0052(8) 0.0135(8)
C13 0.0476(9) 0.0406(8) 0.0457(8) 0.0096(7) 0.0015(7) 0.0080(7)
C14 0.0580(11) 0.0649(11) 0.0583(10) 0.0246(9) 0.0184(9) 0.0158(9)
O1 0.0703(9) 0.0711(9) 0.0711(9) 0.0202(7) -0.0145(8) 0.0034(8)
C16 0.0956(16) 0.0623(12) 0.0716(12) 0.0380(11) 0.0082(12) 0.0133(11)
C17 0.0536(10) 0.0609(11) 0.0581(10) 0.0225(9) 0.0019(9) 0.0166(9)
C18 0.0586(11) 0.0686(12) 0.0609(11) 0.0192(10) 0.0162(9) 0.0206(10)
C19 0.0771(13) 0.0588(11) 0.0651(11) 0.0282(9) 0.0064(10) 0.0322(10)
C20 0.0716(13) 0.0438(9) 0.0734(12) 0.0239(9) 0.0148(10) 0.0170(9)
C21 0.0904(15) 0.0626(12) 0.0742(12) 0.0382(10) 0.0247(12) 0.0409(11)
C22 0.0736(13) 0.0803(14) 0.0743(12) 0.0379(11) 0.0073(11) 0.0390(12)
C23 0.1012(18) 0.126(2) 0.0710(14) 0.0442(14) 0.0398(13) 0.0576(17)

loop_
_atom_type_symbol
_atom_type_description
_atom_type_scat_dispersion_real
_atom_type_scat_dispersion_imag
_atom_type_scat_source
C C 0.0033 0.0016 'International Tables Vol C Tables 4.2.6.8 and 6.1.1.4'
H H 0.0000 0.0000 'International Tables Vol C Tables 4.2.6.8 and 6.1.1.4'
O O 0.0106 0.0060 'International Tables Vol C Tables 4.2.6.8 and 6.1.1.4'

loop_
_exptl_crystal_face_index_h
_exptl_crystal_face_index_k
_exptl_crystal_face_index_l
_exptl_crystal_face_perp_dist
0 0 -1 0.0990
0 0 1 0.1060
0 -4 3 0.1900
5 1 -3 0.1380
2 5 -2 0.1050
-5 -1 -1 0.1360

loop_
_geom_angle_atom_site_label_1
_geom_angle_atom_site_label_2
_geom_angle_atom_site_label_3
_geom_angle
C13 C1 C2 111.91(13)
C13 C1 C6 109.56(14)
C2 C1 C6 113.16(14)
C13 C1 H1A 107.3
C2 C1 H1A 107.3
C6 C1 H1A 107.3
C10 C2 C9 112.49(16)
C10 C2 C1 107.22(13)
C9 C2 C1 112.07(14)
C10 C2 H2A 108.3
C9 C2 H2A 108.3
C1 C2 H2A 108.3
O1 C3 C11 125.60(17)
O1 C3 C4 124.89(19)
C11 C3 C4 109.48(15)
C19 C4 C3 115.25(16)
C19 C4 C16 109.24(17)
C3 C4 C16 104.87(15)
C19 C4 C6 113.73(15)
C3 C4 C6 101.45(15)
C16 C4 C6 111.82(16)
C12 C5 C17 117.71(18)
C12 C5 C13 123.51(15)
C17 C5 C13 118.78(15)
O2 C6 C14 112.61(16)
O2 C6 C1 111.89(14)
C14 C6 C1 110.12(15)
O2 C6 C4 108.84(15)
C14 C6 C4 102.97(14)
C1 C6 C4 110.03(14)
C6 O2 H2 102(2)
C18 C9 C2 115.02(16)
C18 C9 H9A 108.5
C2 C9 H9A 108.5
C18 C9 H9B 108.5
C2 C9 H9B 108.5
H9A C9 H9B 107.5
C19 C10 C2 112.11(16)
C19 C10 H10A 109.2
C2 C10 H10A 109.2
C19 C10 H10B 109.2
C2 C10 H10B 109.2
H10A C10 H10B 107.9
C3 C11 C14 105.35(15)
C3 C11 H11A 110.7
C14 C11 H11A 110.7
C3 C11 H11B 110.7
C14 C11 H11B 110.7
H11A C11 H11B 108.8
C20 C12 C5 120.50(17)
C20 C12 H12A 119.7
C5 C12 H12A 119.7
O3 C13 C5 119.55(15)
O3 C13 C1 118.86(16)
C5 C13 C1 121.58(13)
C11 C14 C6 104.44(15)
C11 C14 H14A 110.9
C6 C14 H14A 110.9
C11 C14 H14B 110.9
C6 C14 H14B 110.9
H14A C14 H14B 108.9
C4 C16 H16A 109.5
C4 C16 H16B 109.5
H16A C16 H16B 109.5
C4 C16 H16C 109.5
H16A C16 H16C 109.5
H16B C16 H16C 109.5
C22 C17 C5 120.91(18)
C22 C17 H17A 119.5
C5 C17 H17A 119.5
C23 C18 C9 113.08(19)
C23 C18 H18A 109.0
C9 C18 H18A 109.0
C23 C18 H18B 109.0
C9 C18 H18B 109.0
H18A C18 H18B 107.8
C4 C19 C10 115.16(15)
C4 C19 H19A 108.5
C10 C19 H19A 108.5
C4 C19 H19B 108.5
C10 C19 H19B 108.5
H19A C19 H19B 107.5
C21 C20 C12 120.75(18)
C21 C20 H20A 119.6
C12 C20 H20A 119.6
C22 C21 C20 119.5(2)
C22 C21 H21A 120.2
C20 C21 H21A 120.2
C17 C22 C21 120.60(19)
C17 C22 H22A 119.7
C21 C22 H22A 119.7
C18 C23 H23A 109.5
C18 C23 H23B 109.5
H23A C23 H23B 109.5
C18 C23 H23C 109.5
H23A C23 H23C 109.5
H23B C23 H23C 109.5

loop_
_geom_bond_atom_site_label_1
_geom_bond_atom_site_label_2
_geom_bond_distance
C1 C13 1.523(2)
C1 C2 1.542(3)
C1 C6 1.552(2)
C1 H1A 0.9800
C2 C10 1.530(2)
C2 C9 1.531(3)
C2 H2A 0.9800
C3 O1 1.212(2)
C3 C11 1.509(3)
C3 C4 1.531(2)
C4 C19 1.522(3)
C4 C16 1.550(3)
C4 C6 1.555(3)
C5 C12 1.394(2)
C5 C17 1.402(3)
C5 C13 1.492(3)
C6 O2 1.433(2)
C6 C14 1.546(3)
O3 C13 1.2305(19)
O2 H2 0.89(3)
C9 C18 1.524(3)
C9 H9A 0.9700
C9 H9B 0.9700
C10 C19 1.529(3)
C10 H10A 0.9700
C10 H10B 0.9700
C11 C14 1.532(2)
C11 H11A 0.9700
C11 H11B 0.9700
C12 C20 1.381(3)
C12 H12A 0.9300
C14 H14A 0.9700
C14 H14B 0.9700
C16 H16A 0.9600
C16 H16B 0.9600
C16 H16C 0.9600
C17 C22 1.372(3)
C17 H17A 0.9300
C18 C23 1.516(3)
C18 H18A 0.9700
C18 H18B 0.9700
C19 H19A 0.9700
C19 H19B 0.9700
C20 C21 1.373(3)
C20 H20A 0.9300
C21 C22 1.372(3)
C21 H21A 0.9300
C22 H22A 0.9300
C23 H23A 0.9600
C23 H23B 0.9600
C23 H23C 0.9600

loop_
_geom_hbond_atom_site_label_D
_geom_hbond_atom_site_label_H
_geom_hbond_atom_site_label_A
_geom_hbond_distance_DH
_geom_hbond_distance_HA
_geom_hbond_distance_DA
_geom_hbond_angle_DHA
_geom_hbond_site_symmetry_A
O2 H2 O3 0.89(3) 1.93(3) 2.745(2) 152(3) .
C12 H12A O1 0.93 2.41 3.321(3) 167.5 2

loop_
_geom_torsion_atom_site_label_1
_geom_torsion_atom_site_label_2
_geom_torsion_atom_site_label_3
_geom_torsion_atom_site_label_4
_geom_torsion
C13 C1 C2 C10 -173.98(14)
C6 C1 C2 C10 61.65(17)
C13 C1 C2 C9 -50.07(18)
C6 C1 C2 C9 -174.44(13)
O1 C3 C4 C19 33.2(3)
C11 C3 C4 C19 -148.72(16)
O1 C3 C4 C16 -86.9(2)
C11 C3 C4 C16 91.13(19)
O1 C3 C4 C6 156.55(18)
C11 C3 C4 C6 -25.4(2)
C13 C1 C6 O2 -60.24(18)
C2 C1 C6 O2 65.40(18)
C13 C1 C6 C14 65.81(16)
C2 C1 C6 C14 -168.54(13)
C13 C1 C6 C4 178.64(13)
C2 C1 C6 C4 -55.72(16)
C19 C4 C6 O2 -77.41(19)
C3 C4 C6 O2 158.22(15)
C16 C4 C6 O2 46.9(2)
C19 C4 C6 C14 162.89(15)
C3 C4 C6 C14 38.52(18)
C16 C4 C6 C14 -72.78(18)
C19 C4 C6 C1 45.53(19)
C3 C4 C6 C1 -78.85(16)
C16 C4 C6 C1 169.85(14)
C10 C2 C9 C18 -67.6(2)
C1 C2 C9 C18 171.49(15)
C9 C2 C10 C19 178.69(15)
C1 C2 C10 C19 -57.66(19)
O1 C3 C11 C14 -179.95(18)
C4 C3 C11 C14 2.0(2)
C17 C5 C12 C20 -0.7(3)
C13 C5 C12 C20 179.55(18)
C12 C5 C13 O3 177.25(18)
C17 C5 C13 O3 -2.5(3)
C12 C5 C13 C1 -3.6(3)
C17 C5 C13 C1 176.64(16)
C2 C1 C13 O3 -67.2(2)
C6 C1 C13 O3 59.1(2)
C2 C1 C13 C5 113.62(17)
C6 C1 C13 C5 -120.02(17)
C3 C11 C14 C6 22.64(19)
O2 C6 C14 C11 -155.55(16)
C1 C6 C14 C11 78.81(17)
C4 C6 C14 C11 -38.50(18)
C12 C5 C17 C22 1.0(3)
C13 C5 C17 C22 -179.25(19)
C2 C9 C18 C23 -175.90(17)
C3 C4 C19 C10 71.7(2)
C16 C4 C19 C10 -170.58(15)
C6 C4 C19 C10 -44.9(2)
C2 C10 C19 C4 51.6(2)
C5 C12 C20 C21 0.0(3)
C12 C20 C21 C22 0.5(3)
C5 C17 C22 C21 -0.5(3)
C20 C21 C22 C17 -0.2(4)
